data_2003659
loop_
_publ_author_name
'Robinson, P. D.'
'Hua, D. H.'
'Chen, J.'
'Lagneau, N.'

_publ_section_title
;(2<i>S</i>,4<i>R</i>,5<i>R</i>)-({-})-3-Isopropyl-4-methyl-5-phenyl-1,2,3-oxathiazolidine
 2-Oxide
;
_journal_issue 7
_journal_name_full 'Acta Crystallographica Section C'
_journal_page_first 1372
_journal_page_last 1374
_journal_paper_doi 10.1107/S010827019500076X
_journal_volume 51
_journal_year 1995
_chemical_formula_moiety 'C12 H17 N O2 S'
_chemical_formula_sum 'C12 H17 N O2 S'
_chemical_formula_weight 239.33
_chemical_name_systematic
;
(2S,4R,5R)-(-)-3 Isopropyl-4-methyl-5-phenyl-1,2,3-oxathiazolidine 2-Oxide
;
_space_group_IT_number 19
_symmetry_cell_setting orthorhombic
_symmetry_space_group_name_Hall 'P 2ac 2ab'
_symmetry_space_group_name_H-M 'P 21 21 21'
_cell_angle_alpha 90.0
_cell_angle_beta 90.0
_cell_angle_gamma 90.0
_cell_formula_units_Z 4
_cell_length_a 7.136(1)
_cell_length_b 7.221(1)
_cell_length_c 24.405(3)
_cell_measurement_reflns_used 25
_cell_measurement_temperature 296
_cell_measurement_theta_max 13.3
_cell_measurement_theta_min 12.6
_cell_volume 1257.6(3)
_computing_cell_refinement 'MSC/AFC Diffractometer Control Software'
_computing_data_collection
;
MSC/AFC Diffractometer Control Software (Molecular Structure
Corporation, 1988)
;
_computing_data_reduction
;
TEXSAN PROCESS (Molecular Structure Corporation, 1985)
;
_computing_molecular_graphics 'TEXSAN ORTEP (Johnson, 1965)'
_computing_publication_material 'TEXSAN FINISH'
_computing_structure_refinement 'TEXSAN LS'
_computing_structure_solution 'SHELXS86 (Sheldrick, 1985)'
_diffrn_ambient_temperature 296
_diffrn_measurement_device 'Rigaku AFC5S'
_diffrn_measurement_method '\w scans (rate 4\% min^-1^ in \w)'
_diffrn_radiation_monochromator graphite
_diffrn_radiation_source x-ray_tube
_diffrn_radiation_type 'Mo K\a'
_diffrn_radiation_wavelength 0.71069
_diffrn_reflns_limit_h_max 8
_diffrn_reflns_limit_h_min 0
_diffrn_reflns_limit_k_max 8
_diffrn_reflns_limit_k_min 0
_diffrn_reflns_limit_l_max 29
_diffrn_reflns_limit_l_min 0
_diffrn_reflns_number 1341
_diffrn_reflns_theta_max 25
_diffrn_reflns_theta_min 1.75
_diffrn_standards_decay_% -0.6
_diffrn_standards_interval_count 100
_diffrn_standards_number 3
_exptl_absorpt_coefficient_mu 0.232
_exptl_absorpt_correction_type none
_exptl_crystal_colour colorless
_exptl_crystal_density_diffrn 1.264
_exptl_crystal_description 'equant fragment'
_exptl_crystal_F_000 512
_exptl_crystal_size_max 0.46
_exptl_crystal_size_mid 0.41
_exptl_crystal_size_min 0.30
_refine_diff_density_max 0.14
_refine_diff_density_min -0.18
_refine_ls_extinction_method none
_refine_ls_goodness_of_fit_obs 1.54
_refine_ls_hydrogen_treatment noref
_refine_ls_matrix_type full
_refine_ls_number_parameters 145
_refine_ls_number_reflns 1219
_refine_ls_R_factor_obs 0.031
_refine_ls_shift/esd_max 0.001
_refine_ls_structure_factor_coef F
_refine_ls_weighting_details 'w = 4F~o~^2^/\s^2^(F~o~^2^)'
_refine_ls_weighting_scheme calc
_refine_ls_wR_factor_obs 0.036
_reflns_number_observed 1219
_reflns_number_total 1341
_reflns_observed_criterion '[I >\s(I)]'
_cod_data_source_file fg1054.cif
_cod_data_source_block a
_cod_depositor_comments
;
The following automatic conversions were performed:

'_refine_ls_weighting_scheme' value 'w = 4F~o~^2^/\s^2^(F~o~^2^)' was
changed to 'calc'. New tag '_refine_ls_weighting_details' was
created. The value of the new tag was set to 'w =
4F~o~^2^/\s^2^(F~o~^2^)'.

Automatic conversion script
Id: cif_fix_values 3143 2015-03-26 13:38:13Z robertas 
;
_cod_original_cell_volume 1257.7(5)
_cod_database_code 2003659

loop_
_symmetry_equiv_pos_as_xyz
'x,y,z '
'-x+1/2,-y,z+1/2 '
'x+1/2,-y+1/2,-z '
'-x,y+1/2,-z+1/2 '

loop_
_atom_site_aniso_label
_atom_site_aniso_U_11
_atom_site_aniso_U_12
_atom_site_aniso_U_13
_atom_site_aniso_U_22
_atom_site_aniso_U_23
_atom_site_aniso_U_33
S2 0.0569(4) -0.0112(3) -0.0095(3) 0.0464(3) -0.0027(3) 0.0499(3)
O1 0.073(1) -0.002(1) -0.009(1) 0.0388(8) -0.0070(7) 0.0465(8)
O6 0.056(1) -0.022(1) 0.010(1) 0.066(1) 0.003(1) 0.098(1)
N3 0.043(1) -0.006(1) -0.003(1) 0.038(1) 0.0018(8) 0.0394(9)
C4 0.046(1) -0.006(1) 0.001(1) 0.037(1) -0.000(1) 0.038(1)
C5 0.048(1) -0.001(1) 0.003(1) 0.044(1) -0.001(1) 0.037(1)
C7 0.045(1) -0.007(1) -0.009(1) 0.039(1) 0.007(1) 0.058(1)
C8 0.058(2) 0.004(2) 0.006(2) 0.057(2) -0.010(2) 0.092(2)
C9 0.081(2) -0.004(2) -0.028(2) 0.060(2) 0.013(1) 0.073(2)
C10 0.059(2) -0.005(2) -0.026(2) 0.052(1) 0.003(1) 0.079(2)
C11 0.055(1) -0.000(1) 0.002(1) 0.035(1) -0.004(1) 0.040(1)
C12 0.059(2) -0.003(2) -0.009(1) 0.052(1) 0.005(1) 0.061(2)
C13 0.078(2) 0.001(2) -0.027(2) 0.067(2) 0.010(2) 0.079(2)
C14 0.111(3) -0.003(2) -0.013(2) 0.060(2) 0.014(2) 0.055(2)
C15 0.091(2) -0.002(2) 0.012(2) 0.059(2) 0.012(1) 0.054(1)
C16 0.060(2) 0.002(1) 0.007(1) 0.047(1) 0.003(1) 0.050(1)

loop_
_atom_site_label
_atom_site_fract_x
_atom_site_fract_y
_atom_site_fract_z
_atom_site_U_iso_or_equiv
_atom_site_thermal_displace_type
_atom_site_calc_flag
_atom_site_calc_attached_atom
S2 0.8883(1) 0.25851(9) 0.54815(2) 0.0511(2) Uani ? ?
O1 1.0470(3) 0.1106(2) 0.56745(7) 0.0528(4) Uani ? ?
O6 0.7320(3) 0.2339(3) 0.58579(8) 0.073(1) Uani ? ?
N3 1.0247(3) 0.4371(2) 0.56643(7) 0.040(1) Uani ? ?
C4 1.1289(3) 0.3847(3) 0.61623(8) 0.040(1) Uani ? ?
C5 1.1920(4) 0.1889(3) 0.60281(9) 0.043(1) Uani ? ?
C7 0.9432(3) 0.6263(3) 0.5636(1) 0.047(1) Uani ? ?
C8 0.8028(5) 0.6700(4) 0.6084(1) 0.069(1) Uani ? ?
C9 0.8626(4) 0.6594(4) 0.5066(1) 0.071(1) Uani ? ?
C10 1.2914(4) 0.5122(4) 0.6281(1) 0.063(1) Uani ? ?
C11 1.2221(4) 0.0686(3) 0.6523(1) 0.043(1) Uani ? ?
C12 1.4011(4) 0.0235(4) 0.6689(1) 0.057(1) Uani ? ?
C13 1.4263(5) -0.0773(4) 0.7172(1) 0.075(1) Uani ? ?
C14 1.2765(6) -0.1313(4) 0.7479(1) 0.075(1) Uani ? ?
C15 1.0977(5) -0.0897(4) 0.7307(1) 0.068(1) Uani ? ?
C16 1.0709(3) 0.0104(4) 0.6832(1) 0.052(1) Uani ? ?
H4 1.0463 0.3825 0.6467 0.048 Uiso calc C4
H5 1.3059 0.1952 0.5827 0.052 Uiso calc C5
H7 1.0443 0.7107 0.5680 0.057 Uiso calc C7
H8a 0.7728 0.7982 0.6073 0.083 Uiso calc C8
H8b 0.8553 0.6401 0.6430 0.083 Uiso calc C8
H8c 0.6923 0.5992 0.6027 0.083 Uiso calc C8
H9a 0.9471 0.6131 0.4798 0.086 Uiso calc C9
H9b 0.8447 0.7884 0.5011 0.086 Uiso calc C9
H9c 0.7458 0.5972 0.5033 0.086 Uiso calc C9
H10a 1.2455 0.6325 0.6362 0.076 Uiso calc C10
H10b 1.3711 0.5179 0.5969 0.076 Uiso calc C10
H10c 1.3599 0.4662 0.6586 0.076 Uiso calc C10
H12 1.5063 0.0606 0.6477 0.068 Uiso calc C12
H13 1.5494 -0.1084 0.7288 0.089 Uiso calc C13
H14 1.2954 -0.1975 0.7811 0.090 Uiso calc C14
H15 0.9928 -0.1297 0.7516 0.082 Uiso calc C15
H16 0.9473 0.0396 0.6716 0.063 Uiso calc C16

loop_
_atom_type_symbol
_atom_type_description
_atom_type_scat_source
_atom_type_scat_dispersion_real
_atom_type_scat_dispersion_imag
C ? International_Tables_Vol_IV_Table_2.3.1 .002 .002
H ? International_Tables_Vol_IV_Table_2.3.1 0 0
O ? International_Tables_Vol_IV_Table_2.3.1 .008 .006
N ? International_Tables_Vol_IV_Table_2.3.1 .004 .003
S ? International_Tables_Vol_IV_Table_2.3.1 .110 .124

loop_
_geom_angle_atom_site_label_1
_geom_angle_atom_site_label_2
_geom_angle_atom_site_label_3
_geom_angle
_geom_angle_publ_flag
O1 S2 O6 105.70(10) yes
O1 S2 N3 91.37(9) yes
O6 S2 N3 111.80(10) yes
S2 O1 C5 114.20(10) yes
S2 N3 C4 108.40(10) yes
S2 N3 C7 117.9(2) yes
C4 N3 C7 118.1(2) yes
N3 C4 C5 102.2(2) yes
N3 C4 C10 112.9(2) yes
C5 C4 C10 112.4(2) yes
O1 C5 C4 106.1(2) yes
O1 C5 C11 110.6(2) yes
C4 C5 C11 114.0(2) yes
N3 C7 C8 114.6(2) yes
N3 C7 C9 109.5(2) yes
C8 C7 C9 112.1(2) yes
C5 C11 C12 120.3(2) yes
C5 C11 C16 120.2(2) yes
C12 C11 C16 119.4(2) yes
C11 C12 C13 119.4(3) yes
C12 C13 C14 120.8(3) yes
C13 C14 C15 119.9(2) yes
C14 C15 C16 119.9(3) yes
C11 C16 C15 120.7(3) yes

loop_
_geom_bond_atom_site_label_1
_geom_bond_atom_site_label_2
_geom_bond_distance
_geom_bond_publ_flag
S2 O1 1.626(2) yes
S2 O6 1.456(2) yes
S2 N3 1.676(2) yes
O1 C5 1.461(3) yes
N3 C4 1.474(3) yes
N3 C7 1.487(3) yes
C4 C5 1.520(3) yes
C4 C10 1.508(3) yes
C5 C11 1.503(3) yes
C7 C8 1.515(4) yes
C7 C9 1.525(4) yes
C11 C12 1.379(4) yes
C11 C16 1.382(3) yes
C12 C13 1.397(4) yes
C13 C14 1.362(4) yes
C14 C15 1.376(4) yes
C15 C16 1.381(4) yes

loop_
_geom_torsion_atom_site_label_1
_geom_torsion_atom_site_label_2
_geom_torsion_atom_site_label_3
_geom_torsion_atom_site_label_4
_geom_torsion
S2 O1 C5 C4 7.5(2)
S2 O1 C5 C11 131.7(2)
S2 N3 C4 C5 44.0(2)
S2 N3 C4 C10 165.0(2)
S2 N3 C7 C8 73.6(2)
S2 N3 C7 C9 -53.3(2)
O1 S2 N3 C4 -36.20(10)
O1 S2 N3 C7 -173.7(2)
O1 C5 C4 N3 -31.2(2)
O1 C5 C4 C10 -152.5(2)
O1 C5 C11 C12 134.0(2)
O1 C5 C11 C16 -49.5(3)
O6 S2 O1 C5 -96.9(2)
O6 S2 N3 C4 71.4(2)
O6 S2 N3 C7 -66.1(2)
N3 S2 O1 C5 16.10(10)
N3 C4 C5 C11 -153.2(2)
C4 N3 C7 C8 -59.8(3)
C4 N3 C7 C9 173.3(2)
C4 C5 C11 C12 -106.6(3)
C4 C5 C11 C16 69.9(3)
C5 C4 N3 C7 -178.6(2)
C5 C11 C12 C13 175.4(2)
C5 C11 C16 C15 -175.6(2)
C7 N3 C4 C10 -57.6(3)
C10 C4 C5 C11 85.5(2)
C11 C12 C13 C14 0.0(5)
C11 C16 C15 C14 0.4(4)
C12 C11 C16 C15 0.9(4)
C12 C13 C14 C15 1.3(5)
C13 C12 C11 C16 -1.1(4)
C13 C14 C15 C16 -1.5(5)
